data_7706801
loop_
_publ_author_name
'J\'onsson, Helgi Freyr'
'Orthaber, Andreas'
'Fiksdahl, Anne'

_publ_section_title
;
 Studies on gold(I) and gold(III) alcohol functionalised NHC complexes.
;
_journal_issue 15
_journal_name_full 'Dalton transactions (Cambridge, England : 2003)'
_journal_page_first 5128
_journal_page_last 5138
_journal_paper_doi 10.1039/d1dt00387a
_journal_volume 50
_journal_year 2021
_chemical_absolute_configuration ad
_chemical_formula_moiety 'C20 H24 Au Cl N2 O'
_chemical_formula_sum 'C20 H24 Au Cl N2 O'
_chemical_formula_weight 540.83
_space_group_crystal_system monoclinic
_space_group_IT_number 4
_space_group_name_Hall 'P 2yb'
_space_group_name_H-M_alt 'P 1 21 1'
_atom_sites_solution_hydrogens geom
_audit_creation_date 2019-11-20
_audit_creation_method
;
Olex2 1.2
(compiled 2018.05.29 svn.r3508 for OlexSys, GUI svn.r5506)
;
_audit_update_record
;
2021-01-18 deposited with the CCDC.	2021-03-08 downloaded from the CCDC.
;
_cell_angle_alpha 90
_cell_angle_beta 115.9010(10)
_cell_angle_gamma 90
_cell_formula_units_Z 2
_cell_length_a 8.4305(2)
_cell_length_b 14.1308(4)
_cell_length_c 9.2329(2)
_cell_measurement_reflns_used 9910
_cell_measurement_temperature 150(2)
_cell_measurement_theta_max 28.49
_cell_measurement_theta_min 2.45
_cell_volume 989.43(4)
_computing_molecular_graphics 'Olex2 (Dolomanov et al., 2009)'
_computing_publication_material 'Olex2 (Dolomanov et al., 2009)'
_computing_structure_refinement 'ShelXL (Sheldrick, 2015)'
_computing_structure_solution 'SHELXT 2014/4 (Sheldrick, 2014)'
_diffrn_ambient_temperature 150(2)
_diffrn_detector 'Bruker APEX2 area detector'
_diffrn_detector_area_resol_mean 7.9
_diffrn_detector_type 'CCD area detector'
_diffrn_measured_fraction_theta_full 1.000
_diffrn_measured_fraction_theta_max 0.999
_diffrn_measurement_device 'three-circle diffractometer'
_diffrn_measurement_device_type 'Bruke ApexII with microsource'
_diffrn_measurement_method '\w and \f scans'
_diffrn_radiation_monochromator 'mirror optics'
_diffrn_radiation_probe x-ray
_diffrn_radiation_type MoK\a
_diffrn_radiation_wavelength 0.71073
_diffrn_reflns_av_R_equivalents 0.0527
_diffrn_reflns_av_unetI/netI 0.0488
_diffrn_reflns_Laue_measured_fraction_full 1.000
_diffrn_reflns_Laue_measured_fraction_max 0.999
_diffrn_reflns_limit_h_max 12
_diffrn_reflns_limit_h_min -12
_diffrn_reflns_limit_k_max 20
_diffrn_reflns_limit_k_min -20
_diffrn_reflns_limit_l_max 13
_diffrn_reflns_limit_l_min -13
_diffrn_reflns_number 26060
_diffrn_reflns_point_group_measured_fraction_full 0.999
_diffrn_reflns_point_group_measured_fraction_max 0.994
_diffrn_reflns_theta_full 25.242
_diffrn_reflns_theta_max 30.677
_diffrn_reflns_theta_min 2.452
_diffrn_source 'microfocus sealed X-ray tube'
_diffrn_source_type 'Incoatec I\ms'
_diffrn_standards_number 0
_exptl_absorpt_coefficient_mu 7.579
_exptl_absorpt_correction_T_max 0.7461
_exptl_absorpt_correction_T_min 0.5697
_exptl_absorpt_correction_type multi-scan
_exptl_absorpt_process_details SADABS
_exptl_crystal_colour 'clear light colourless'
_exptl_crystal_colour_lustre clear
_exptl_crystal_colour_modifier light
_exptl_crystal_colour_primary colourless
_exptl_crystal_density_diffrn 1.815
_exptl_crystal_description plate
_exptl_crystal_F_000 524
_exptl_crystal_size_max 0.22
_exptl_crystal_size_mid 0.16
_exptl_crystal_size_min 0.1
_refine_diff_density_max 0.662
_refine_diff_density_min -0.791
_refine_diff_density_rms 0.102
_refine_ls_abs_structure_details
;
 Flack x determined using 2541 quotients [(I+)-(I-)]/[(I+)+(I-)]
 (Parsons, Flack and Wagner, Acta Cryst. B69 (2013) 249-259).
;
_refine_ls_abs_structure_Flack 0.017(6)
_refine_ls_extinction_method none
_refine_ls_goodness_of_fit_ref 0.932
_refine_ls_hydrogen_treatment constr
_refine_ls_matrix_type full
_refine_ls_number_parameters 230
_refine_ls_number_reflns 6119
_refine_ls_number_restraints 1
_refine_ls_restrained_S_all 0.932
_refine_ls_R_factor_all 0.0267
_refine_ls_R_factor_gt 0.0233
_refine_ls_shift/su_max 0.001
_refine_ls_shift/su_mean 0.000
_refine_ls_structure_factor_coef Fsqd
_refine_ls_weighting_details 'w=1/[\s^2^(Fo^2^)] where P=(Fo^2^+2Fc^2^)/3'
_refine_ls_weighting_scheme calc
_refine_ls_wR_factor_gt 0.0469
_refine_ls_wR_factor_ref 0.0480
_reflns_Friedel_coverage 0.920
_reflns_Friedel_fraction_full 0.998
_reflns_Friedel_fraction_max 0.990
_reflns_number_gt 5661
_reflns_number_total 6119
_reflns_threshold_expression 'I > 2\s(I)'
_cod_data_source_file d1dt00387a2.cif
_cod_data_source_block ag_ag_533
_cod_depositor_comments 'Adding full bibliography for 7706800--7706805.cif.'
_cod_database_code 7706801
_shelx_shelxl_version_number 2018/3
_shelx_space_group_comment
;
The symmetry employed for this shelxl refinement is uniquely defined
by the following loop, which should always be used as a source of
symmetry information in preference to the above space-group names.
They are only intended as comments.
;
_shelx_estimated_absorpt_t_max 0.518
_shelx_estimated_absorpt_t_min 0.286
_olex2_refinement_description
;
1. Fixed Uiso
 At 1.2 times of:
  All C(H) groups, All C(H,H) groups
 At 1.5 times of:
  All C(H,H,H) groups, All O(H) groups
2.a Ternary CH refined with riding coordinates:
 C13(H13)
2.b Secondary CH2 refined with riding coordinates:
 C11(H11A,H11B), C12(H12A,H12B), C14(H14A,H14B)
2.c Aromatic/amide H refined with riding coordinates:
 C16(H16), C3(H3), C17(H17), C20(H20), C19(H19), C9(H9), C18(H18)
2.d Idealised Me refined as rotating group:
 C5(H5A,H5B,H5C), C8(H8A,H8B,H8C), C1(H1A,H1B,H1C)
2.e Idealised tetrahedral OH refined as rotating group:
 O1(H1)
;
_olex2_submission_special_instructions 'No special instructions were received'

loop_
_space_group_symop_operation_xyz
'x, y, z'
'-x, y+1/2, -z'

loop_
_atom_site_label
_atom_site_type_symbol
_atom_site_fract_x
_atom_site_fract_y
_atom_site_fract_z
_atom_site_U_iso_or_equiv
_atom_site_adp_type
_atom_site_occupancy
_atom_site_site_symmetry_order
_atom_site_calc_flag
_atom_site_refinement_flags_posn
_atom_site_refinement_flags_adp
_atom_site_refinement_flags_occupancy
_atom_site_disorder_assembly
_atom_site_disorder_group
Au1 Au 0.67908(2) 0.56307(2) 0.48910(2) 0.02067(5) Uani 1 1 d . . . . .
Cl1 Cl 0.89276(17) 0.60518(11) 0.73680(15) 0.0314(3) Uani 1 1 d . . . . .
C10 C 0.4888(6) 0.5315(4) 0.2746(6) 0.0250(11) Uani 1 1 d . . . . .
N2 N 0.4872(5) 0.5453(5) 0.1320(5) 0.0319(16) Uani 1 1 d . . . . .
C13 C 0.6440(6) 0.5654(8) 0.1062(5) 0.0308(10) Uani 1 1 d . . . . .
H13 H 0.739705 0.584044 0.213235 0.037 Uiso 1 1 calc R . . . .
C15 C 0.7047(8) 0.4773(5) 0.0565(7) 0.0320(14) Uani 1 1 d . . . . .
C7 C 0.3316(8) 0.3693(4) 0.4329(7) 0.0309(12) Uani 1 1 d . . . . .
N1 N 0.3353(6) 0.4950(4) 0.2547(5) 0.0282(10) Uani 1 1 d . . . . .
O1 O 0.7681(7) 0.6835(4) -0.0038(6) 0.0444(12) Uani 1 1 d . . . . .
H1 H 0.794479 0.649472 -0.064602 0.067 Uiso 1 1 calc GR . . . .
C4 C 0.2026(8) 0.5230(5) 0.4387(7) 0.0280(13) Uani 1 1 d . . . . .
C5 C 0.1631(10) 0.6227(5) 0.3833(10) 0.0414(17) Uani 1 1 d . . . . .
H5A H 0.270731 0.653405 0.391083 0.062 Uiso 1 1 calc GR . . . .
H5B H 0.119139 0.656542 0.451105 0.062 Uiso 1 1 calc GR . . . .
H5C H 0.073258 0.623881 0.271175 0.062 Uiso 1 1 calc GR . . . .
C6 C 0.2914(7) 0.4626(4) 0.3796(6) 0.0245(11) Uani 1 1 d . . . . .
C11 C 0.2137(8) 0.4806(6) 0.0841(6) 0.0472(19) Uani 1 1 d . . . . .
H11A H 0.105958 0.519475 0.051946 0.057 Uiso 1 1 calc R . . . .
H11B H 0.179894 0.413192 0.061180 0.057 Uiso 1 1 calc R . . . .
C2 C 0.1731(8) 0.3919(5) 0.5954(7) 0.0343(13) Uani 1 1 d . . . . .
C16 C 0.6634(9) 0.4547(5) -0.1049(7) 0.0378(14) Uani 1 1 d . . . . .
H16 H 0.595010 0.497385 -0.188411 0.045 Uiso 1 1 calc R . . . .
C12 C 0.3242(7) 0.5132(7) -0.0009(6) 0.055(2) Uani 1 1 d . . . . .
H12A H 0.346629 0.460393 -0.059924 0.066 Uiso 1 1 calc R . . . .
H12B H 0.265372 0.565414 -0.077052 0.066 Uiso 1 1 calc R . . . .
C14 C 0.6112(10) 0.6507(5) -0.0047(8) 0.0382(15) Uani 1 1 d . . . . .
H14A H 0.527913 0.632827 -0.115771 0.046 Uiso 1 1 calc R . . . .
H14B H 0.556463 0.702166 0.030841 0.046 Uiso 1 1 calc R . . . .
C3 C 0.1456(7) 0.4861(4) 0.5475(7) 0.0301(12) Uani 1 1 d . . . . .
H3 H 0.086164 0.526323 0.590171 0.036 Uiso 1 1 calc R . . . .
C17 C 0.7216(9) 0.3707(5) -0.1427(9) 0.0471(17) Uani 1 1 d . . . . .
H17 H 0.693769 0.356853 -0.251890 0.057 Uiso 1 1 calc R . . . .
C20 C 0.8032(8) 0.4118(5) 0.1730(8) 0.0400(15) Uani 1 1 d . . . . .
H20 H 0.833329 0.425286 0.282706 0.048 Uiso 1 1 calc R . . . .
C19 C 0.8588(10) 0.3274(6) 0.1346(10) 0.056(2) Uani 1 1 d . . . . .
H19 H 0.924153 0.283443 0.217139 0.067 Uiso 1 1 calc R . . . .
C8 C 0.4396(10) 0.3071(5) 0.3769(9) 0.0473(17) Uani 1 1 d . . . . .
H8A H 0.373126 0.294741 0.261359 0.071 Uiso 1 1 calc GR . . . .
H8B H 0.465297 0.247126 0.435966 0.071 Uiso 1 1 calc GR . . . .
H8C H 0.550371 0.339183 0.397030 0.071 Uiso 1 1 calc GR . . . .
C9 C 0.2691(9) 0.3362(4) 0.5405(7) 0.0376(14) Uani 1 1 d . . . . .
H9 H 0.293799 0.272713 0.577383 0.045 Uiso 1 1 calc R . . . .
C1 C 0.0885(12) 0.3527(6) 0.6975(9) 0.060(2) Uani 1 1 d . . . . .
H1A H 0.041162 0.404848 0.736785 0.090 Uiso 1 1 calc GR . . . .
H1B H 0.176934 0.318157 0.789303 0.090 Uiso 1 1 calc GR . . . .
H1C H -0.007452 0.309629 0.632478 0.090 Uiso 1 1 calc GR . . . .
C18 C 0.8191(9) 0.3070(6) -0.0245(10) 0.055(2) Uani 1 1 d . . . . .
H18 H 0.858856 0.249781 -0.051609 0.065 Uiso 1 1 calc R . . . .

loop_
_atom_site_aniso_label
_atom_site_aniso_U_11
_atom_site_aniso_U_22
_atom_site_aniso_U_33
_atom_site_aniso_U_23
_atom_site_aniso_U_13
_atom_site_aniso_U_12
Au1 0.01959(8) 0.02506(8) 0.01751(7) -0.00044(15) 0.00824(5) -0.00111(15)
Cl1 0.0243(6) 0.0468(8) 0.0214(6) -0.0072(5) 0.0085(5) -0.0033(6)
C10 0.019(2) 0.034(3) 0.023(2) 0.0033(18) 0.0089(19) -0.0002(19)
N2 0.0209(18) 0.056(5) 0.0188(17) 0.002(2) 0.0085(15) -0.007(2)
C13 0.023(2) 0.052(3) 0.0192(18) 0.003(5) 0.0109(16) -0.007(5)
C15 0.023(3) 0.046(4) 0.024(3) 0.000(3) 0.007(2) -0.013(3)
C7 0.032(3) 0.031(3) 0.027(3) -0.004(2) 0.010(2) -0.003(2)
N1 0.021(2) 0.048(3) 0.0139(19) 0.0004(19) 0.0058(17) -0.008(2)
O1 0.058(3) 0.049(3) 0.039(3) -0.004(2) 0.033(2) -0.012(3)
C4 0.022(3) 0.037(3) 0.023(3) 0.000(2) 0.009(2) -0.002(2)
C5 0.032(4) 0.039(4) 0.050(5) 0.009(3) 0.016(3) 0.010(3)
C6 0.021(2) 0.034(3) 0.018(2) -0.004(2) 0.008(2) -0.007(2)
C11 0.023(3) 0.102(6) 0.016(3) -0.002(3) 0.007(2) -0.015(3)
C2 0.044(3) 0.040(3) 0.023(3) -0.008(2) 0.019(3) -0.019(3)
C16 0.034(3) 0.053(4) 0.024(3) 0.003(3) 0.010(3) 0.001(3)
C12 0.024(3) 0.120(7) 0.017(3) 0.002(3) 0.004(2) -0.018(3)
C14 0.046(4) 0.044(4) 0.031(3) 0.002(3) 0.023(3) -0.003(3)
C3 0.029(3) 0.039(3) 0.028(3) -0.010(2) 0.018(2) -0.010(2)
C17 0.043(4) 0.060(5) 0.041(4) -0.011(3) 0.021(3) -0.007(3)
C20 0.034(3) 0.046(4) 0.032(3) 0.003(3) 0.007(3) -0.008(3)
C19 0.039(4) 0.048(4) 0.057(5) 0.005(4) 0.001(3) -0.003(3)
C8 0.058(4) 0.036(4) 0.053(4) -0.015(3) 0.029(4) 0.000(3)
C9 0.051(4) 0.025(3) 0.031(3) 0.002(2) 0.013(3) -0.010(3)
C1 0.097(6) 0.057(5) 0.045(4) -0.016(3) 0.049(4) -0.040(4)
C18 0.039(4) 0.048(4) 0.071(5) -0.010(4) 0.018(4) -0.002(3)

loop_
_atom_type_symbol
_atom_type_description
_atom_type_scat_dispersion_real
_atom_type_scat_dispersion_imag
_atom_type_scat_source
C C 0.0033 0.0016 'International Tables Vol C Tables 4.2.6.8 and 6.1.1.4'
H H 0.0000 0.0000 'International Tables Vol C Tables 4.2.6.8 and 6.1.1.4'
Au Au -2.0133 8.8022 'International Tables Vol C Tables 4.2.6.8 and 6.1.1.4'
Cl Cl 0.1484 0.1585 'International Tables Vol C Tables 4.2.6.8 and 6.1.1.4'
N N 0.0061 0.0033 'International Tables Vol C Tables 4.2.6.8 and 6.1.1.4'
O O 0.0106 0.0060 'International Tables Vol C Tables 4.2.6.8 and 6.1.1.4'

loop_
_geom_angle_atom_site_label_1
_geom_angle_atom_site_label_2
_geom_angle_atom_site_label_3
_geom_angle
_geom_angle_site_symmetry_1
_geom_angle_site_symmetry_3
_geom_angle_publ_flag
C10 Au1 Cl1 177.61(16) . . ?
N2 C10 Au1 127.8(4) . . ?
N2 C10 N1 109.5(4) . . ?
N1 C10 Au1 122.7(4) . . ?
C10 N2 C13 124.7(4) . . ?
C10 N2 C12 112.7(4) . . ?
C12 N2 C13 120.5(4) . . ?
N2 C13 H13 106.6 . . ?
N2 C13 C15 110.0(8) . . ?
N2 C13 C14 110.4(6) . . ?
C15 C13 H13 106.6 . . ?
C15 C13 C14 116.0(4) . . ?
C14 C13 H13 106.6 . . ?
C16 C15 C13 123.7(6) . . ?
C20 C15 C13 119.2(6) . . ?
C20 C15 C16 117.1(6) . . ?
C6 C7 C8 121.3(6) . . ?
C9 C7 C6 117.3(6) . . ?
C9 C7 C8 121.4(6) . . ?
C10 N1 C6 126.2(4) . . ?
C10 N1 C11 112.5(4) . . ?
C6 N1 C11 121.0(4) . . ?
C14 O1 H1 109.5 . . ?
C6 C4 C5 121.6(6) . . ?
C3 C4 C5 120.5(6) . . ?
C3 C4 C6 117.9(6) . . ?
C4 C5 H5A 109.5 . . ?
C4 C5 H5B 109.5 . . ?
C4 C5 H5C 109.5 . . ?
H5A C5 H5B 109.5 . . ?
H5A C5 H5C 109.5 . . ?
H5B C5 H5C 109.5 . . ?
C7 C6 N1 118.5(5) . . ?
C4 C6 C7 122.0(5) . . ?
C4 C6 N1 119.5(5) . . ?
N1 C11 H11A 111.3 . . ?
N1 C11 H11B 111.3 . . ?
N1 C11 C12 102.3(4) . . ?
H11A C11 H11B 109.2 . . ?
C12 C11 H11A 111.3 . . ?
C12 C11 H11B 111.3 . . ?
C3 C2 C1 119.4(6) . . ?
C9 C2 C3 118.3(5) . . ?
C9 C2 C1 122.2(6) . . ?
C15 C16 H16 119.7 . . ?
C17 C16 C15 120.6(6) . . ?
C17 C16 H16 119.7 . . ?
N2 C12 C11 102.9(4) . . ?
N2 C12 H12A 111.2 . . ?
N2 C12 H12B 111.2 . . ?
C11 C12 H12A 111.2 . . ?
C11 C12 H12B 111.2 . . ?
H12A C12 H12B 109.1 . . ?
C13 C14 H14A 109.4 . . ?
C13 C14 H14B 109.4 . . ?
O1 C14 C13 111.3(6) . . ?
O1 C14 H14A 109.4 . . ?
O1 C14 H14B 109.4 . . ?
H14A C14 H14B 108.0 . . ?
C4 C3 H3 119.1 . . ?
C2 C3 C4 121.8(6) . . ?
C2 C3 H3 119.1 . . ?
C16 C17 H17 119.5 . . ?
C18 C17 C16 121.0(7) . . ?
C18 C17 H17 119.5 . . ?
C15 C20 H20 118.9 . . ?
C19 C20 C15 122.2(7) . . ?
C19 C20 H20 118.9 . . ?
C20 C19 H19 120.1 . . ?
C20 C19 C18 119.9(7) . . ?
C18 C19 H19 120.1 . . ?
C7 C8 H8A 109.5 . . ?
C7 C8 H8B 109.5 . . ?
C7 C8 H8C 109.5 . . ?
H8A C8 H8B 109.5 . . ?
H8A C8 H8C 109.5 . . ?
H8B C8 H8C 109.5 . . ?
C7 C9 H9 118.7 . . ?
C2 C9 C7 122.5(6) . . ?
C2 C9 H9 118.7 . . ?
C2 C1 H1A 109.5 . . ?
C2 C1 H1B 109.5 . . ?
C2 C1 H1C 109.5 . . ?
H1A C1 H1B 109.5 . . ?
H1A C1 H1C 109.5 . . ?
H1B C1 H1C 109.5 . . ?
C17 C18 C19 119.3(7) . . ?
C17 C18 H18 120.4 . . ?
C19 C18 H18 120.4 . . ?

loop_
_geom_bond_atom_site_label_1
_geom_bond_atom_site_label_2
_geom_bond_distance
_geom_bond_site_symmetry_2
_geom_bond_publ_flag
Au1 Cl1 2.2870(13) . ?
Au1 C10 1.980(5) . ?
C10 N2 1.325(6) . ?
C10 N1 1.329(6) . ?
N2 C13 1.469(6) . ?
N2 C12 1.458(7) . ?
C13 H13 1.0000 . ?
C13 C15 1.492(12) . ?
C13 C14 1.527(11) . ?
C15 C16 1.411(9) . ?
C15 C20 1.387(9) . ?
C7 C6 1.396(8) . ?
C7 C8 1.510(9) . ?
C7 C9 1.394(9) . ?
N1 C6 1.432(6) . ?
N1 C11 1.470(7) . ?
O1 H1 0.8400 . ?
O1 C14 1.398(9) . ?
C4 C5 1.486(9) . ?
C4 C6 1.393(8) . ?
C4 C3 1.391(8) . ?
C5 H5A 0.9800 . ?
C5 H5B 0.9800 . ?
C5 H5C 0.9800 . ?
C11 H11A 0.9900 . ?
C11 H11B 0.9900 . ?
C11 C12 1.528(7) . ?
C2 C3 1.389(9) . ?
C2 C9 1.375(9) . ?
C2 C1 1.514(8) . ?
C16 H16 0.9500 . ?
C16 C17 1.387(10) . ?
C12 H12A 0.9900 . ?
C12 H12B 0.9900 . ?
C14 H14A 0.9900 . ?
C14 H14B 0.9900 . ?
C3 H3 0.9500 . ?
C17 H17 0.9500 . ?
C17 C18 1.375(11) . ?
C20 H20 0.9500 . ?
C20 C19 1.383(11) . ?
C19 H19 0.9500 . ?
C19 C18 1.387(11) . ?
C8 H8A 0.9800 . ?
C8 H8B 0.9800 . ?
C8 H8C 0.9800 . ?
C9 H9 0.9500 . ?
C1 H1A 0.9800 . ?
C1 H1B 0.9800 . ?
C1 H1C 0.9800 . ?
C18 H18 0.9500 . ?
